data_4073100
loop_
_publ_author_name
'Schwartsburd, Leonid'
'Poverenov, Elena'
'Shimon, Linda J. W.'
'Milstein, David'

_publ_section_title
;
 Naphthyl-Based PCP Platinum Complexes. Nucleophilic Activation of
 Coordinated CO and Synthesis of a Pt(II) Formyl Complex
;
_journal_issue 11
_journal_name_full Organometallics
_journal_page_first 2931
_journal_paper_doi 10.1021/om0700720
_journal_volume 26
_journal_year 2007
_chemical_formula_sum 'C28 H45 Cl P2 Pt'
_chemical_formula_weight 674.12
_chemical_name_systematic
; 
 ? 
;
_space_group_IT_number 14
_symmetry_cell_setting monoclinic
_symmetry_space_group_name_Hall '-P 2yn'
_symmetry_space_group_name_H-M 'P 1 21/n 1'
_atom_sites_solution_hydrogens geom
_atom_sites_solution_primary direct
_atom_sites_solution_secondary difmap
_audit_creation_method SHELXL-97
_cell_angle_alpha 90.00
_cell_angle_beta 109.21(3)
_cell_angle_gamma 90.00
_cell_formula_units_Z 4
_cell_length_a 16.195(3)
_cell_length_b 10.440(2)
_cell_length_c 17.580(4)
_cell_measurement_reflns_used 6220
_cell_measurement_temperature 120(2)
_cell_measurement_theta_max 27.48
_cell_measurement_theta_min 2.55
_cell_volume 2806.8(11)
_computing_cell_refinement HKL
_computing_data_collection 'Collect package (Bruker Nonius)'
_computing_data_reduction HKL
_computing_structure_refinement 'SHELXL-97 (Sheldrick, 1997)'
_computing_structure_solution 'SHELXS-97 (Sheldrick, 1990)'
_diffrn_ambient_temperature 120(2)
_diffrn_measured_fraction_theta_full 0.995
_diffrn_measured_fraction_theta_max 0.995
_diffrn_measurement_device_type 'Nonius KappaCCD'
_diffrn_measurement_method 'phi and omega scans'
_diffrn_radiation_monochromator graphite
_diffrn_radiation_source 'fine-focus sealed tube'
_diffrn_radiation_type MoK\a
_diffrn_radiation_wavelength 0.71073
_diffrn_reflns_av_R_equivalents 0.0000
_diffrn_reflns_av_sigmaI/netI 0.0655
_diffrn_reflns_limit_h_max 19
_diffrn_reflns_limit_h_min -20
_diffrn_reflns_limit_k_max 13
_diffrn_reflns_limit_k_min 0
_diffrn_reflns_limit_l_max 22
_diffrn_reflns_limit_l_min 0
_diffrn_reflns_number 6438
_diffrn_reflns_theta_full 27.54
_diffrn_reflns_theta_max 27.54
_diffrn_reflns_theta_min 2.86
_exptl_absorpt_coefficient_mu 5.223
_exptl_absorpt_correction_T_max 0.9027
_exptl_absorpt_correction_T_min 0.4215
_exptl_absorpt_correction_type empirical
_exptl_crystal_colour colourless
_exptl_crystal_density_diffrn 1.595
_exptl_crystal_density_method 'not measured'
_exptl_crystal_description plate
_exptl_crystal_F_000 1352
_exptl_crystal_size_max 0.20
_exptl_crystal_size_mid 0.20
_exptl_crystal_size_min 0.02
_refine_diff_density_max 2.841
_refine_diff_density_min -1.612
_refine_diff_density_rms 0.179
_refine_ls_extinction_method none
_refine_ls_goodness_of_fit_ref 0.990
_refine_ls_hydrogen_treatment mixed
_refine_ls_matrix_type full
_refine_ls_number_parameters 256
_refine_ls_number_reflns 6438
_refine_ls_number_restraints 0
_refine_ls_restrained_S_all 0.990
_refine_ls_R_factor_all 0.0646
_refine_ls_R_factor_gt 0.0384
_refine_ls_shift/su_max 0.013
_refine_ls_shift/su_mean 0.001
_refine_ls_structure_factor_coef Fsqd
_refine_ls_weighting_details 'calc w=1/[\s^2^(Fo^2^)+(0.0497P)^2^+0.0000P] where P=(Fo^2^+2Fc^2^)/3'
_refine_ls_weighting_scheme calc
_refine_ls_wR_factor_gt 0.0854
_refine_ls_wR_factor_ref 0.0925
_reflns_number_gt 4776
_reflns_number_total 6438
_reflns_threshold_expression >2sigma(I)
_cod_data_source_file om0700720-file001.cif
_cod_data_source_block m563a
_cod_depositor_comments
;
The following automatic conversions were performed:

'_symmetry_cell_setting' value 'Monoclinic' changed to 'monoclinic'
according to /home/saulius/struct/CIF-dictionaries/cif_core.dic
dictionary named 'cif_core.dic' version 2.4.1 from 2010-06-29.

Automatic conversion script
Id: cif_fix_values 1715 2011-07-08 13:25:40Z adriana 
;
_cod_original_cell_volume 2806.9(10)
_cod_original_sg_symbol_H-M P2(1)/n
_cod_database_code 4073100

loop_
_symmetry_equiv_pos_as_xyz
'x, y, z'
'-x+1/2, y+1/2, -z+1/2'
'-x, -y, -z'
'x-1/2, -y-1/2, z-1/2'

loop_
_atom_site_label
_atom_site_type_symbol
_atom_site_fract_x
_atom_site_fract_y
_atom_site_fract_z
_atom_site_U_iso_or_equiv
_atom_site_adp_type
_atom_site_occupancy
_atom_site_symmetry_multiplicity
_atom_site_calc_flag
_atom_site_refinement_flags
Pt1 Pt 0.480399(12) 0.728858(18) 0.202436(12) 0.01785(8) Uani 1 1 d .
P2 P 0.38472(8) 0.56118(11) 0.17700(8) 0.0158(3) Uani 1 1 d .
P3 P 0.59356(8) 0.87100(12) 0.25087(8) 0.0170(3) Uani 1 1 d .
Cl1 Cl 0.40473(8) 0.85101(12) 0.08190(8) 0.0271(3) Uani 1 1 d .
C10 C 0.5420(3) 0.6300(5) 0.3038(3) 0.0183(11) Uani 1 1 d .
C11 C 0.6271(3) 0.6681(4) 0.3555(3) 0.0168(10) Uiso 1 1 d .
C12 C 0.6688(3) 0.6023(5) 0.4252(3) 0.0187(11) Uani 1 1 d .
H12 H 0.7263 0.6271 0.4568 0.022 Uiso 1 1 calc R
C13 C 0.6293(3) 0.4999(5) 0.4512(3) 0.0203(11) Uiso 1 1 d .
C14 C 0.6710(3) 0.4356(5) 0.5251(3) 0.0235(12) Uani 1 1 d .
H14 H 0.7283 0.4600 0.5574 0.028 Uiso 1 1 calc R
C15 C 0.6295(4) 0.3395(5) 0.5500(3) 0.0289(13) Uani 1 1 d .
H15 H 0.6580 0.2972 0.5995 0.035 Uiso 1 1 calc R
C16 C 0.5450(3) 0.3023(5) 0.5032(3) 0.0243(12) Uani 1 1 d .
H16 H 0.5164 0.2360 0.5219 0.029 Uiso 1 1 calc R
C17 C 0.5030(3) 0.3604(5) 0.4308(3) 0.0229(12) Uani 1 1 d .
H17 H 0.4460 0.3333 0.3993 0.028 Uiso 1 1 calc R
C18 C 0.5446(3) 0.4615(5) 0.4026(3) 0.0183(11) Uiso 1 1 d .
C19 C 0.5027(3) 0.5264(4) 0.3279(3) 0.0163(10) Uani 1 1 d .
C21 C 0.4127(3) 0.4827(5) 0.2754(3) 0.0192(11) Uiso 1 1 d .
H21A H 0.3690 0.5051 0.3015 0.023 Uiso 1 1 calc R
H21B H 0.4123 0.3886 0.2686 0.023 Uiso 1 1 calc R
C31 C 0.6731(3) 0.7744(4) 0.3279(3) 0.0187(11) Uani 1 1 d .
H31A H 0.7165 0.7377 0.3054 0.022 Uiso 1 1 calc R
H31B H 0.7045 0.8293 0.3743 0.022 Uiso 1 1 calc R
C22 C 0.2656(3) 0.5984(5) 0.1511(3) 0.0179(11) Uani 1 1 d .
C23 C 0.4067(3) 0.4397(5) 0.1075(3) 0.0229(11) Uani 1 1 d .
C24 C 0.2226(3) 0.6265(5) 0.0619(3) 0.0274(13) Uani 1 1 d .
H24A H 0.1653 0.6661 0.0530 0.041 Uiso 1 1 calc R
H24B H 0.2151 0.5464 0.0313 0.041 Uiso 1 1 calc R
H24C H 0.2596 0.6851 0.0438 0.041 Uiso 1 1 calc R
C25 C 0.2608(4) 0.7189(5) 0.1982(3) 0.0265(12) Uiso 1 1 d .
H25A H 0.1995 0.7404 0.1894 0.040 Uiso 1 1 calc R
H25B H 0.2891 0.7899 0.1799 0.040 Uiso 1 1 calc R
H25C H 0.2909 0.7039 0.2557 0.040 Uiso 1 1 calc R
C26 C 0.2137(3) 0.4914(5) 0.1759(4) 0.0266(13) Uani 1 1 d .
H26A H 0.2373 0.4786 0.2343 0.040 Uiso 1 1 calc R
H26B H 0.2189 0.4116 0.1484 0.040 Uiso 1 1 calc R
H26C H 0.1520 0.5160 0.1606 0.040 Uiso 1 1 calc R
C27 C 0.5040(3) 0.4016(5) 0.1463(3) 0.0255(12) Uani 1 1 d .
H27A H 0.5137 0.3688 0.2008 0.038 Uiso 1 1 calc R
H27B H 0.5410 0.4768 0.1491 0.038 Uiso 1 1 calc R
H27C H 0.5188 0.3351 0.1137 0.038 Uiso 1 1 calc R
C28 C 0.3967(4) 0.5012(5) 0.0257(3) 0.0302(13) Uani 1 1 d .
H28A H 0.4123 0.4387 -0.0088 0.045 Uiso 1 1 calc R
H28B H 0.4355 0.5757 0.0337 0.045 Uiso 1 1 calc R
H28C H 0.3360 0.5285 0.0001 0.045 Uiso 1 1 calc R
C29 C 0.3501(3) 0.3208(5) 0.0960(3) 0.0284(12) Uiso 1 1 d .
H29A H 0.2897 0.3423 0.0639 0.043 Uiso 1 1 calc R
H29B H 0.3516 0.2881 0.1487 0.043 Uiso 1 1 calc R
H29C H 0.3723 0.2551 0.0679 0.043 Uiso 1 1 calc R
C32 C 0.5654(3) 1.0076(5) 0.3069(3) 0.0187(11) Uiso 1 1 d .
C33 C 0.6540(3) 0.9228(5) 0.1818(3) 0.0239(12) Uani 1 1 d .
C34 C 0.4856(3) 1.0809(5) 0.2502(3) 0.0254(12) Uiso 1 1 d .
H34A H 0.4693 1.1500 0.2802 0.038 Uiso 1 1 calc R
H34B H 0.4363 1.0217 0.2295 0.038 Uiso 1 1 calc R
H34C H 0.5008 1.1172 0.2052 0.038 Uiso 1 1 calc R
C35 C 0.5378(3) 0.9489(5) 0.3744(3) 0.0227(12) Uani 1 1 d .
H35A H 0.5873 0.9026 0.4117 0.034 Uiso 1 1 calc R
H35B H 0.4892 0.8895 0.3514 0.034 Uiso 1 1 calc R
H35C H 0.5193 1.0171 0.4036 0.034 Uiso 1 1 calc R
C36 C 0.6404(3) 1.1022(5) 0.3424(4) 0.0286(13) Uani 1 1 d .
H36A H 0.6921 1.0559 0.3762 0.043 Uiso 1 1 calc R
H36B H 0.6229 1.1660 0.3751 0.043 Uiso 1 1 calc R
H36C H 0.6543 1.1454 0.2986 0.043 Uiso 1 1 calc R
C37 C 0.6110(4) 1.0392(5) 0.1306(4) 0.0329(14) Uani 1 1 d .
H37A H 0.6414 1.0586 0.0921 0.049 Uiso 1 1 calc R
H37B H 0.6147 1.1133 0.1658 0.049 Uiso 1 1 calc R
H37C H 0.5495 1.0201 0.1012 0.049 Uiso 1 1 calc R
C38 C 0.7513(3) 0.9528(5) 0.2281(3) 0.0294(13) Uiso 1 1 d .
H38A H 0.7800 0.9824 0.1901 0.044 Uiso 1 1 calc R
H38B H 0.7805 0.8751 0.2553 0.044 Uiso 1 1 calc R
H38C H 0.7550 1.0197 0.2681 0.044 Uiso 1 1 calc R
C39 C 0.6505(4) 0.8082(6) 0.1255(4) 0.0325(13) Uani 1 1 d .
H39A H 0.5911 0.7992 0.0874 0.049 Uiso 1 1 calc R
H39B H 0.6670 0.7297 0.1576 0.049 Uiso 1 1 calc R
H39C H 0.6913 0.8227 0.0958 0.049 Uiso 1 1 calc R

loop_
_atom_site_aniso_label
_atom_site_aniso_U_11
_atom_site_aniso_U_22
_atom_site_aniso_U_33
_atom_site_aniso_U_23
_atom_site_aniso_U_13
_atom_site_aniso_U_12
Pt1 0.01954(12) 0.01654(11) 0.01616(12) 0.00301(8) 0.00411(8) -0.00220(8)
P2 0.0180(6) 0.0138(6) 0.0156(7) 0.0007(5) 0.0055(5) -0.0010(5)
P3 0.0189(6) 0.0152(6) 0.0182(7) 0.0013(5) 0.0078(5) -0.0019(5)
Cl1 0.0241(7) 0.0275(7) 0.0197(7) 0.0108(5) -0.0066(5) -0.0045(5)
C10 0.021(3) 0.018(2) 0.016(3) -0.001(2) 0.007(2) 0.006(2)
C12 0.015(2) 0.024(3) 0.016(3) -0.002(2) 0.003(2) 0.011(2)
C14 0.026(3) 0.024(3) 0.022(3) 0.001(2) 0.010(2) 0.006(2)
C15 0.041(3) 0.030(3) 0.016(3) 0.007(2) 0.010(3) 0.015(3)
C16 0.029(3) 0.024(3) 0.023(3) 0.006(2) 0.013(2) 0.004(2)
C17 0.028(3) 0.019(2) 0.022(3) 0.002(2) 0.009(2) 0.004(2)
C19 0.018(2) 0.019(2) 0.012(3) 0.001(2) 0.005(2) 0.003(2)
C31 0.014(2) 0.021(2) 0.018(3) 0.000(2) 0.002(2) 0.001(2)
C22 0.019(3) 0.020(2) 0.016(3) -0.002(2) 0.007(2) 0.002(2)
C23 0.024(3) 0.028(3) 0.019(3) -0.001(2) 0.011(2) 0.001(2)
C24 0.019(3) 0.037(3) 0.020(3) 0.003(2) -0.003(2) 0.005(2)
C26 0.018(3) 0.030(3) 0.034(3) 0.001(2) 0.011(2) -0.003(2)
C27 0.026(3) 0.024(3) 0.031(3) -0.004(2) 0.016(2) 0.001(2)
C28 0.032(3) 0.035(3) 0.025(3) -0.006(3) 0.011(3) -0.001(3)
C33 0.025(3) 0.022(3) 0.028(3) 0.002(2) 0.012(2) -0.004(2)
C35 0.025(3) 0.025(3) 0.022(3) -0.003(2) 0.013(2) -0.001(2)
C36 0.026(3) 0.021(3) 0.042(4) -0.006(2) 0.015(3) -0.004(2)
C37 0.038(3) 0.035(3) 0.030(3) 0.013(3) 0.017(3) -0.002(3)
C39 0.042(4) 0.039(3) 0.025(3) -0.005(3) 0.022(3) -0.005(3)

loop_
_atom_type_symbol
_atom_type_description
_atom_type_scat_dispersion_real
_atom_type_scat_dispersion_imag
_atom_type_scat_source
C C 0.0033 0.0016 'International Tables Vol C Tables 4.2.6.8 and 6.1.1.4'
H H 0.0000 0.0000 'International Tables Vol C Tables 4.2.6.8 and 6.1.1.4'
P P 0.1023 0.0942 'International Tables Vol C Tables 4.2.6.8 and 6.1.1.4'
Pt Pt -1.7033 8.3905 'International Tables Vol C Tables 4.2.6.8 and 6.1.1.4'
Cl Cl 0.1484 0.1585 'International Tables Vol C Tables 4.2.6.8 and 6.1.1.4'

loop_
_geom_angle_atom_site_label_1
_geom_angle_atom_site_label_2
_geom_angle_atom_site_label_3
_geom_angle
C10 Pt1 P2 83.52(15)
C10 Pt1 P3 84.30(15)
P2 Pt1 P3 167.73(5)
C10 Pt1 Cl1 178.76(14)
P2 Pt1 Cl1 96.69(5)
P3 Pt1 Cl1 95.53(5)
C21 P2 C22 103.7(2)
C21 P2 C23 105.8(2)
C22 P2 C23 112.6(2)
C21 P2 Pt1 102.51(16)
C22 P2 Pt1 117.87(16)
C23 P2 Pt1 112.60(17)
C31 P3 C32 105.3(2)
C31 P3 C33 104.3(2)
C32 P3 C33 113.0(2)
C31 P3 Pt1 101.51(16)
C32 P3 Pt1 112.62(16)
C33 P3 Pt1 118.05(18)
C19 C10 C11 117.6(4)
C19 C10 Pt1 121.7(4)
C11 C10 Pt1 120.7(4)
C12 C11 C10 121.0(5)
C12 C11 C31 120.5(4)
C10 C11 C31 118.3(4)
C11 C12 C13 122.1(5)
C11 C12 H12 119.0
C13 C12 H12 119.0
C12 C13 C18 118.5(5)
C12 C13 C14 122.0(5)
C18 C13 C14 119.5(5)
C15 C14 C13 120.5(5)
C15 C14 H14 119.7
C13 C14 H14 119.7
C14 C15 C16 120.5(5)
C14 C15 H15 119.7
C16 C15 H15 119.7
C17 C16 C15 120.9(5)
C17 C16 H16 119.6
C15 C16 H16 119.6
C16 C17 C18 120.2(5)
C16 C17 H17 119.9
C18 C17 H17 119.9
C13 C18 C19 119.5(4)
C13 C18 C17 118.4(5)
C19 C18 C17 122.1(4)
C10 C19 C18 121.4(4)
C10 C19 C21 119.6(4)
C18 C19 C21 119.0(4)
C19 C21 P2 109.3(3)
C19 C21 H21A 109.8
P2 C21 H21A 109.8
C19 C21 H21B 109.8
P2 C21 H21B 109.8
H21A C21 H21B 108.3
C11 C31 P3 110.0(3)
C11 C31 H31A 109.7
P3 C31 H31A 109.7
C11 C31 H31B 109.7
P3 C31 H31B 109.7
H31A C31 H31B 108.2
C25 C22 C24 108.3(4)
C25 C22 C26 108.4(4)
C24 C22 C26 108.9(4)
C25 C22 P2 105.8(3)
C24 C22 P2 112.1(4)
C26 C22 P2 113.2(3)
C29 C23 C28 110.2(4)
C29 C23 C27 109.3(4)
C28 C23 C27 107.4(4)
C29 C23 P2 113.8(4)
C28 C23 P2 110.1(4)
C27 C23 P2 105.7(3)
C22 C24 H24A 109.5
C22 C24 H24B 109.5
H24A C24 H24B 109.5
C22 C24 H24C 109.5
H24A C24 H24C 109.5
H24B C24 H24C 109.5
C22 C25 H25A 109.5
C22 C25 H25B 109.5
H25A C25 H25B 109.5
C22 C25 H25C 109.5
H25A C25 H25C 109.5
H25B C25 H25C 109.5
C22 C26 H26A 109.5
C22 C26 H26B 109.5
H26A C26 H26B 109.5
C22 C26 H26C 109.5
H26A C26 H26C 109.5
H26B C26 H26C 109.5
C23 C27 H27A 109.5
C23 C27 H27B 109.5
H27A C27 H27B 109.5
C23 C27 H27C 109.5
H27A C27 H27C 109.5
H27B C27 H27C 109.5
C23 C28 H28A 109.5
C23 C28 H28B 109.5
H28A C28 H28B 109.5
C23 C28 H28C 109.5
H28A C28 H28C 109.5
H28B C28 H28C 109.5
C23 C29 H29A 109.5
C23 C29 H29B 109.5
H29A C29 H29B 109.5
C23 C29 H29C 109.5
H29A C29 H29C 109.5
H29B C29 H29C 109.5
C35 C32 C36 109.8(4)
C35 C32 C34 107.7(4)
C36 C32 C34 109.0(4)
C35 C32 P3 106.7(3)
C36 C32 P3 114.0(4)
C34 C32 P3 109.5(4)
C37 C33 C39 108.9(5)
C37 C33 C38 109.6(4)
C39 C33 C38 108.1(5)
C37 C33 P3 112.0(4)
C39 C33 P3 106.0(4)
C38 C33 P3 112.1(4)
C32 C34 H34A 109.5
C32 C34 H34B 109.5
H34A C34 H34B 109.5
C32 C34 H34C 109.5
H34A C34 H34C 109.5
H34B C34 H34C 109.5
C32 C35 H35A 109.5
C32 C35 H35B 109.5
H35A C35 H35B 109.5
C32 C35 H35C 109.5
H35A C35 H35C 109.5
H35B C35 H35C 109.5
C32 C36 H36A 109.5
C32 C36 H36B 109.5
H36A C36 H36B 109.5
C32 C36 H36C 109.5
H36A C36 H36C 109.5
H36B C36 H36C 109.5
C33 C37 H37A 109.5
C33 C37 H37B 109.5
H37A C37 H37B 109.5
C33 C37 H37C 109.5
H37A C37 H37C 109.5
H37B C37 H37C 109.5
C33 C38 H38A 109.5
C33 C38 H38B 109.5
H38A C38 H38B 109.5
C33 C38 H38C 109.5
H38A C38 H38C 109.5
H38B C38 H38C 109.5
C33 C39 H39A 109.5
C33 C39 H39B 109.5
H39A C39 H39B 109.5
C33 C39 H39C 109.5
H39A C39 H39C 109.5
H39B C39 H39C 109.5

loop_
_geom_bond_atom_site_label_1
_geom_bond_atom_site_label_2
_geom_bond_distance
Pt1 C10 2.016(5)
Pt1 P2 2.2824(13)
Pt1 P3 2.2932(13)
Pt1 Cl1 2.4310(13)
P2 C21 1.832(5)
P2 C22 1.872(5)
P2 C23 1.875(5)
P3 C31 1.834(5)
P3 C32 1.873(5)
P3 C33 1.874(5)
C10 C19 1.389(7)
C10 C11 1.436(7)
C11 C12 1.373(7)
C11 C31 1.503(7)
C12 C13 1.396(7)
C12 H12 0.9500
C13 C18 1.415(7)
C13 C14 1.421(7)
C14 C15 1.357(8)
C14 H14 0.9500
C15 C16 1.400(8)
C15 H15 0.9500
C16 C17 1.372(7)
C16 H16 0.9500
C17 C18 1.426(7)
C17 H17 0.9500
C18 C19 1.435(7)
C19 C21 1.516(6)
C21 H21A 0.9900
C21 H21B 0.9900
C31 H31A 0.9900
C31 H31B 0.9900
C22 C25 1.521(7)
C22 C24 1.521(7)
C22 C26 1.544(7)
C23 C29 1.517(7)
C23 C28 1.533(8)
C23 C27 1.549(7)
C24 H24A 0.9800
C24 H24B 0.9800
C24 H24C 0.9800
C25 H25A 0.9800
C25 H25B 0.9800
C25 H25C 0.9800
C26 H26A 0.9800
C26 H26B 0.9800
C26 H26C 0.9800
C27 H27A 0.9800
C27 H27B 0.9800
C27 H27C 0.9800
C28 H28A 0.9800
C28 H28B 0.9800
C28 H28C 0.9800
C29 H29A 0.9800
C29 H29B 0.9800
C29 H29C 0.9800
C32 C35 1.526(7)
C32 C36 1.531(7)
C32 C34 1.549(7)
C33 C37 1.536(7)
C33 C39 1.542(7)
C33 C38 1.549(7)
C34 H34A 0.9800
C34 H34B 0.9800
C34 H34C 0.9800
C35 H35A 0.9800
C35 H35B 0.9800
C35 H35C 0.9800
C36 H36A 0.9800
C36 H36B 0.9800
C36 H36C 0.9800
C37 H37A 0.9800
C37 H37B 0.9800
C37 H37C 0.9800
C38 H38A 0.9800
C38 H38B 0.9800
C38 H38C 0.9800
C39 H39A 0.9800
C39 H39B 0.9800
C39 H39C 0.9800

loop_
_geom_torsion_atom_site_label_1
_geom_torsion_atom_site_label_2
_geom_torsion_atom_site_label_3
_geom_torsion_atom_site_label_4
_geom_torsion
C10 Pt1 P2 C21 15.2(2)
P3 Pt1 P2 C21 22.0(3)
Cl1 Pt1 P2 C21 -163.58(17)
C10 Pt1 P2 C22 128.3(2)
P3 Pt1 P2 C22 135.1(3)
Cl1 Pt1 P2 C22 -50.45(19)
C10 Pt1 P2 C23 -98.0(2)
P3 Pt1 P2 C23 -91.3(3)
Cl1 Pt1 P2 C23 83.19(19)
C10 Pt1 P3 C31 16.0(2)
P2 Pt1 P3 C31 9.2(3)
Cl1 Pt1 P3 C31 -165.27(18)
C10 Pt1 P3 C32 -96.2(2)
P2 Pt1 P3 C32 -102.9(3)
Cl1 Pt1 P3 C32 82.62(18)
C10 Pt1 P3 C33 129.2(2)
P2 Pt1 P3 C33 122.5(3)
Cl1 Pt1 P3 C33 -52.00(19)
P2 Pt1 C10 C19 -12.0(4)
P3 Pt1 C10 C19 169.4(4)
Cl1 Pt1 C10 C19 88(7)
P2 Pt1 C10 C11 170.7(4)
P3 Pt1 C10 C11 -7.9(4)
Cl1 Pt1 C10 C11 -90(7)
C19 C10 C11 C12 1.6(7)
Pt1 C10 C11 C12 179.0(4)
C19 C10 C11 C31 176.1(5)
Pt1 C10 C11 C31 -6.5(6)
C10 C11 C12 C13 -3.2(8)
C31 C11 C12 C13 -177.6(5)
C11 C12 C13 C18 1.7(8)
C11 C12 C13 C14 -177.1(5)
C12 C13 C14 C15 177.6(5)
C18 C13 C14 C15 -1.2(8)
C13 C14 C15 C16 -0.1(8)
C14 C15 C16 C17 1.1(8)
C15 C16 C17 C18 -0.9(8)
C12 C13 C18 C19 1.2(7)
C14 C13 C18 C19 -179.9(5)
C12 C13 C18 C17 -177.5(5)
C14 C13 C18 C17 1.4(7)
C16 C17 C18 C13 -0.3(8)
C16 C17 C18 C19 -179.0(5)
C11 C10 C19 C18 1.4(7)
Pt1 C10 C19 C18 -176.0(4)
C11 C10 C19 C21 179.8(4)
Pt1 C10 C19 C21 2.4(7)
C13 C18 C19 C10 -2.8(8)
C17 C18 C19 C10 175.9(5)
C13 C18 C19 C21 178.8(5)
C17 C18 C19 C21 -2.6(7)
C10 C19 C21 P2 12.0(6)
C18 C19 C21 P2 -169.5(4)
C22 P2 C21 C19 -141.2(3)
C23 P2 C21 C19 100.1(4)
Pt1 P2 C21 C19 -18.0(4)
C12 C11 C31 P3 -164.5(4)
C10 C11 C31 P3 20.9(6)
C32 P3 C31 C11 94.4(4)
C33 P3 C31 C11 -146.4(4)
Pt1 P3 C31 C11 -23.2(4)
C21 P2 C22 C25 79.6(4)
C23 P2 C22 C25 -166.5(3)
Pt1 P2 C22 C25 -32.8(4)
C21 P2 C22 C24 -162.5(4)
C23 P2 C22 C24 -48.6(4)
Pt1 P2 C22 C24 85.0(4)
C21 P2 C22 C26 -38.9(4)
C23 P2 C22 C26 75.0(4)
Pt1 P2 C22 C26 -151.3(3)
C21 P2 C23 C29 63.0(4)
C22 P2 C23 C29 -49.6(4)
Pt1 P2 C23 C29 174.2(3)
C21 P2 C23 C28 -172.7(4)
C22 P2 C23 C28 74.7(4)
Pt1 P2 C23 C28 -61.5(4)
C21 P2 C23 C27 -57.0(4)
C22 P2 C23 C27 -169.6(3)
Pt1 P2 C23 C27 54.2(4)
C31 P3 C32 C35 -52.9(4)
C33 P3 C32 C35 -166.2(3)
Pt1 P3 C32 C35 56.8(4)
C31 P3 C32 C36 68.4(4)
C33 P3 C32 C36 -44.8(4)
Pt1 P3 C32 C36 178.2(3)
C31 P3 C32 C34 -169.2(3)
C33 P3 C32 C34 77.5(4)
Pt1 P3 C32 C34 -59.4(4)
C31 P3 C33 C37 -160.7(4)
C32 P3 C33 C37 -46.9(5)
Pt1 P3 C33 C37 87.6(4)
C31 P3 C33 C39 80.6(4)
C32 P3 C33 C39 -165.6(4)
Pt1 P3 C33 C39 -31.1(4)
C31 P3 C33 C38 -37.1(4)
C32 P3 C33 C38 76.7(4)
Pt1 P3 C33 C38 -148.8(3)
